data_2220384
loop_
_publ_author_name
'Fejfarov\'a, Karla'
'Essehli, Rachid'
'El Bali, Brahim'
'Du\<sek, Michal'

_publ_section_title
;
 Ammonium ytterbium(III) diphosphate(V)
;
_journal_coeditor_code WM2208
_journal_issue 12
_journal_name_full 'Acta Crystallographica Section E'
_journal_page_first i85
_journal_page_last i86
_journal_paper_doi 10.1107/S1600536808039664
_journal_volume 64
_journal_year 2008
_chemical_formula_iupac 'N H4 Yb P2 O7'
_chemical_formula_structural '(N H4) Yb (P2 O7)'
_chemical_formula_sum 'H4 N O7 P2 Yb'
_chemical_formula_weight 365
_chemical_name_systematic
;
Ammonium ytterbium(III) diphosphate(V)
;
_space_group_IT_number 14
_symmetry_cell_setting monoclinic
_symmetry_space_group_name_Hall '-P 2ybc'
_symmetry_space_group_name_H-M 'P 1 21/c 1'
_cell_angle_alpha 90
_cell_angle_beta 105.645(3)
_cell_angle_gamma 90
_cell_formula_units_Z 4
_cell_length_a 7.6468(2)
_cell_length_b 10.9119(2)
_cell_length_c 8.6129(3)
_cell_measurement_reflns_used 8929
_cell_measurement_temperature 120
_cell_measurement_theta_max 26.499
_cell_measurement_theta_min 2.765
_cell_volume 692.04(3)
_computing_cell_refinement 'CrysAlis RED (Oxford Diffraction, 2008)'
_computing_data_collection 'CrysAlis CCD (Oxford Diffraction, 2005)'
_computing_data_reduction 'CrysAlis RED (Oxford Diffraction, 2008)'
_computing_molecular_graphics 'DIAMOND (Brandenburg & Putz, 2005)'
_computing_publication_material 'JANA2006 (Pet\<r\'i\<cek <i>et al.</i>, 2007)'
_computing_structure_refinement 'JANA2006 (Pet\<r\'i\<cek <i>et al.</i>, 2007)'
_computing_structure_solution 'SIR2002 (Burla <i>et al.</i>, 2003)'
_diffrn_ambient_temperature 120
_diffrn_detector_area_resol_mean 8.3438
_diffrn_measured_fraction_theta_full 0.993
_diffrn_measured_fraction_theta_max 0.993
_diffrn_measurement_device 'four-cycle diffractometer'
_diffrn_measurement_device_type 'Oxford Diffraction XCalibur 2 with Sapphire 2 area detector'
_diffrn_measurement_method 'Rotation method data acquisition using \w'
_diffrn_radiation_monochromator graphite
_diffrn_radiation_source 'X-ray tube'
_diffrn_radiation_type 'Mo K\a'
_diffrn_radiation_wavelength 0.71073
_diffrn_reflns_av_R_equivalents 0.0233
_diffrn_reflns_av_sigmaI/netI 0.0081
_diffrn_reflns_limit_h_max 9
_diffrn_reflns_limit_h_min -9
_diffrn_reflns_limit_k_max 13
_diffrn_reflns_limit_k_min -13
_diffrn_reflns_limit_l_max 10
_diffrn_reflns_limit_l_min -10
_diffrn_reflns_number 8574
_diffrn_reflns_reduction_process
;
Integration of the CCD images was done by program Crysalis RED
(Oxford diffraction, 2008). The same program was used for indexing of the
crystal shape, its refinement and absorption correction.
;
_diffrn_reflns_theta_full 26.51
_diffrn_reflns_theta_max 26.49
_diffrn_reflns_theta_min 2.77
_exptl_absorpt_coefficient_mu 13.97
_exptl_absorpt_correction_T_max 0.545
_exptl_absorpt_correction_T_min 0.169
_exptl_absorpt_correction_type analytical
_exptl_absorpt_process_details
;
[implemented in CrysAlis RED (Oxford Diffraction, 2008),
according to Clark & Reid (1995)]
;
_exptl_crystal_colour colorless
_exptl_crystal_density_diffrn 3.50228
_exptl_crystal_description prism
_exptl_crystal_F_000 668
_exptl_crystal_size_max 0.260
_exptl_crystal_size_mid 0.084
_exptl_crystal_size_min 0.066
_refine_diff_density_max 0.58
_refine_diff_density_min -0.50
_refine_ls_extinction_coef 17E1(6)
_refine_ls_extinction_method 'B-C type 1 Lorentzian isotropic (Becker & Coppens, 1974)'
_refine_ls_goodness_of_fit_ref 1.32
_refine_ls_hydrogen_treatment refxyz
_refine_ls_number_constraints 4
_refine_ls_number_parameters 113
_refine_ls_number_reflns 1437
_refine_ls_number_restraints 4
_refine_ls_R_factor_all 0.0177
_refine_ls_R_factor_gt 0.0163
_refine_ls_shift/su_max 0.0387
_refine_ls_shift/su_mean 0.0063
_refine_ls_structure_factor_coef Fsqd
_refine_ls_weighting_details w=1/[\s^2^(I)+0.0016I^2^]
_refine_ls_weighting_scheme sigma
_refine_ls_wR_factor_gt 0.0599
_refine_ls_wR_factor_ref 0.0608
_reflns_number_gt 1362
_reflns_number_total 1437
_reflns_threshold_expression I>3\s(I)
_cod_data_source_file wm2208.cif
_cod_data_source_block I
_cod_original_sg_symbol_H-M 'P 21/c'
_cod_original_formula_sum 'H4 N1 O7 P2 Yb1'
_cod_database_code 2220384
_cod_database_fobs_code 2220384

loop_
_symmetry_equiv_pos_site_id
_symmetry_equiv_pos_as_xyz
1 x,y,z
2 -x,y+1/2,-z+1/2
3 -x,-y,-z
4 x,-y+1/2,z+1/2

loop_
_atom_site_type_symbol
_atom_site_label
_atom_site_fract_x
_atom_site_fract_y
_atom_site_fract_z
_atom_site_U_iso_or_equiv
_atom_site_adp_type
_atom_site_calc_flag
_atom_site_occupancy
Yb Yb1 0.73470(3) 0.100256(15) 0.753623(18) 0.00555(9) Uani d 1
P P1 0.63175(18) 0.40147(9) 0.81812(14) 0.0080(4) Uani d 1
P P2 0.93914(15) 0.36312(10) 0.68708(13) 0.0070(3) Uani d 1
O O1 0.5777(4) 0.2746(3) 0.7457(4) 0.0124(10) Uani d 1
O O2 0.6416(6) 0.4080(3) 0.9940(5) 0.0254(14) Uani d 1
O O3 0.8335(4) 0.4300(3) 0.8037(4) 0.0126(9) Uani d 1
O O4 0.5107(4) 0.5010(3) 0.7202(3) 0.0097(9) Uani d 1
O O5 0.9555(4) 0.2277(3) 0.7359(4) 0.0121(10) Uani d 1
O O6 0.8260(6) 0.3855(3) 0.5169(5) 0.0183(12) Uani d 1
O O7 1.1241(4) 0.4235(3) 0.7273(4) 0.0142(10) Uani d 1
N N1 0.3131(6) 0.3233(4) 0.4381(5) 0.0183(13) Uani d 1
H H1 0.281(7) 0.348(5) 0.523(4) 0.0219 Uiso d 1
H H2 0.365(7) 0.385(3) 0.403(6) 0.0219 Uiso d 1
H H3 0.206(4) 0.306(5) 0.375(5) 0.0219 Uiso d 1
H H4 0.373(7) 0.267(4) 0.501(5) 0.0219 Uiso d 1

loop_
_atom_site_aniso_label
_atom_site_aniso_U_11
_atom_site_aniso_U_22
_atom_site_aniso_U_33
_atom_site_aniso_U_12
_atom_site_aniso_U_13
_atom_site_aniso_U_23
_atom_site_aniso_type_symbol
Yb1 0.00611(15) 0.00443(15) 0.00616(16) -0.00018(5) 0.00173(9) 0.00025(5) Yb
P1 0.0101(6) 0.0088(6) 0.0056(5) 0.0056(4) 0.0027(5) -0.0006(4) P
P2 0.0066(5) 0.0058(5) 0.0084(5) -0.0016(4) 0.0017(4) 0.0016(4) P
O1 0.0142(16) 0.0076(15) 0.0178(16) 0.0019(12) 0.0085(13) 0.0023(12) O
O2 0.034(3) 0.039(2) 0.0043(17) 0.0210(17) 0.0062(17) 0.0013(14) O
O3 0.0073(15) 0.0117(14) 0.0158(16) 0.0000(12) -0.0019(13) -0.0036(13) O
O4 0.0093(14) 0.0097(13) 0.0102(14) 0.0026(12) 0.0028(11) 0.0041(12) O
O5 0.0088(15) 0.0113(15) 0.0166(16) -0.0007(12) 0.0041(12) 0.0045(12) O
O6 0.017(2) 0.0277(19) 0.0086(18) -0.0005(14) 0.0015(15) 0.0090(14) O
O7 0.0093(16) 0.0101(13) 0.0228(17) -0.0036(13) 0.0035(14) 0.0014(12) O
N1 0.017(2) 0.021(2) 0.013(2) -0.0069(17) -0.0014(17) 0.0046(16) N

loop_
_atom_type_symbol
_atom_type_scat_dispersion_real
_atom_type_scat_dispersion_imag
_atom_type_scat_source
Yb -0.385 5.549 'International Tables Vol C tables 4.2.6.8 and 6.1.1.1'
P 0.102 0.094 'International Tables Vol C tables 4.2.6.8 and 6.1.1.1'
O 0.011 0.006 'International Tables Vol C tables 4.2.6.8 and 6.1.1.1'
N 0.006 0.003 'International Tables Vol C tables 4.2.6.8 and 6.1.1.1'
H 0.000 0.000 'International Tables Vol C tables 4.2.6.8 and 6.1.1.1'
Na 0.036 0.025 'International Tables Vol C tables 4.2.6.8 and 6.1.1.1'

loop_
_geom_angle_atom_site_label_1
_geom_angle_atom_site_label_2
_geom_angle_atom_site_label_3
_geom_angle_site_symmetry_1
_geom_angle_site_symmetry_3
_geom_angle
_geom_angle_publ_flag
O1 Yb1 O2 . 4_554 88.83(13) ?
O1 Yb1 O4 . 2_646 87.53(11) ?
O1 Yb1 O5 . . 82.94(12) ?
O1 Yb1 O6 . 4_555 89.43(12) ?
O1 Yb1 O7 . 2_746 175.63(13) ?
O2 Yb1 O4 4_554 2_646 91.87(14) ?
O2 Yb1 O5 4_554 . 89.99(15) ?
O2 Yb1 O6 4_554 4_555 178.23(14) ?
O2 Yb1 O7 4_554 2_746 93.37(13) ?
O4 Yb1 O5 2_646 . 170.25(11) ?
O4 Yb1 O6 2_646 4_555 88.39(13) ?
O4 Yb1 O7 2_646 2_746 88.63(12) ?
O5 Yb1 O6 . 4_555 89.47(13) ?
O5 Yb1 O7 . 2_746 100.82(12) ?
O6 Yb1 O7 4_555 2_746 88.39(12) ?
O1 P1 O2 . . 113.0(2) ?
O1 P1 O3 . . 107.61(19) ?
O1 P1 O4 . . 111.26(16) ?
O2 P1 O3 . . 106.3(2) ?
O2 P1 O4 . . 112.5(2) ?
O3 P1 O4 . . 105.70(17) ?
O3 P2 O5 . . 106.33(19) ?
O3 P2 O6 . . 106.2(2) ?
O3 P2 O7 . . 104.64(18) ?
O5 P2 O6 . . 113.98(18) ?
O5 P2 O7 . . 110.79(17) ?
O6 P2 O7 . . 114.1(2) ?
P1 O3 P2 . . 127.40(19) y
P1 O4 H2 . 3_666 115.2(13) ?
P2 O5 H3 . 4_655 109.5(14) ?
H1 N1 H2 . . 108(5) ?
H1 N1 H3 . . 99(4) ?
H1 N1 H4 . . 85(5) ?
H2 N1 H3 . . 113(4) ?
H2 N1 H4 . . 123(5) ?
H3 N1 H4 . . 119(4) ?

loop_
_geom_bond_atom_site_label_1
_geom_bond_atom_site_label_2
_geom_bond_site_symmetry_2
_geom_bond_distance
_geom_bond_publ_flag
Yb1 O1 . 2.240(3) yes
Yb1 O2 4_554 2.158(4) yes
Yb1 O4 2_646 2.230(3) yes
Yb1 O5 . 2.224(3) yes
Yb1 O6 4_555 2.191(4) yes
Yb1 O7 2_746 2.195(3) yes
P1 O1 . 1.529(3) yes
P1 O2 . 1.498(5) yes
P1 O3 . 1.611(4) yes
P1 O4 . 1.525(3) yes
P2 O3 . 1.622(4) yes
P2 O5 . 1.532(3) yes
P2 O6 . 1.507(4) yes
P2 O7 . 1.514(3) yes
N1 H1 . 0.87(5) ?
N1 H2 . 0.87(5) ?
N1 H3 . 0.87(3) ?
N1 H4 . 0.86(4) ?

loop_
_geom_hbond_atom_site_label_D
_geom_hbond_atom_site_label_H
_geom_hbond_atom_site_label_A
_geom_hbond_site_symmetry_A
_geom_hbond_distance_DH
_geom_hbond_distance_HA
_geom_hbond_distance_DA
_geom_hbond_angle_DHA
_geom_hbond_publ_flag
N1 H1 O7 1_455 0.87(4) 2.52(5) 3.381(5) 168(4) y
N1 H2 O4 3_666 0.88(4) 2.03(5) 2.888(5) 166(4) y
N1 H3 O5 4_454 0.87(4) 2.00(4) 2.873(6) 177(7) y
N1 H4 O1 . 0.86(5) 2.26(4) 2.916(5) 132(4) y
